data_7049531
loop_
_publ_author_name
'Arnold, Polly L.'
'Puig-Urrea, Laura'
'Wells, Jordann A. L.'
'Yuan, Dan'
'Cruickshank, Faye L.'
'Young, Rowan D.'

_publ_section_title
;
 Applications of boroxide ligands in supporting small molecule activation
 by U(iii) and U(iv) complexes.
;
_journal_issue 15
_journal_name_full 'Dalton transactions (Cambridge, England : 2003)'
_journal_page_first 4894
_journal_page_last 4905
_journal_paper_doi 10.1039/c8dt05051a
_journal_volume 48
_journal_year 2019
_chemical_formula_moiety 'B6 C181 O9 U2'
_chemical_formula_sum 'C181 B6 O9 U2'
_chemical_formula_weight 2858.73
_space_group_crystal_system triclinic
_space_group_IT_number 2
_space_group_name_Hall '-P 1'
_space_group_name_H-M_alt 'P -1'
_symmetry_space_group_name_Hall '-P 1'
_symmetry_space_group_name_H-M 'P -1'
_audit_creation_date 2018-12-13
_audit_creation_method
;
Olex2 1.2
(compiled 2018.05.29 svn.r3508 for OlexSys, GUI svn.r5506)
;
_audit_update_record
;
2018-12-21 deposited with the CCDC.    2019-02-28 downloaded from the CCDC.
;
_cell_angle_alpha 89.191(3)
_cell_angle_beta 89.908(2)
_cell_angle_gamma 66.724(3)
_cell_formula_units_Z 2
_cell_length_a 15.9113(5)
_cell_length_b 16.1748(7)
_cell_length_c 36.3982(10)
_cell_measurement_reflns_used 17885
_cell_measurement_temperature 170
_cell_measurement_theta_max 24.0850
_cell_measurement_theta_min 3.2000
_cell_volume 8604.2(6)
_computing_cell_refinement 'CrysAlisPro 1.171.38.46 (Rigaku OD, 2015)'
_computing_data_collection 'CrysAlisPro 1.171.38.46 (Rigaku OD, 2015)'
_computing_data_reduction 'CrysAlisPro 1.171.38.46 (Rigaku OD, 2015)'
_computing_molecular_graphics 'Olex2 (Dolomanov et al., 2009)'
_computing_publication_material 'Olex2 (Dolomanov et al., 2009)'
_computing_structure_refinement 'ShelXL (Sheldrick, 2015)'
_computing_structure_solution 'ShelXT (Sheldrick, 2015)'
_diffrn_ambient_temperature 170
_diffrn_detector 'CCD plate'
_diffrn_detector_area_resol_mean 16.1042
_diffrn_detector_type Eos
_diffrn_measured_fraction_theta_full 0.977
_diffrn_measured_fraction_theta_max 0.977
_diffrn_measurement_details
;
List of Runs (angles in degrees, time in seconds):

  # Type    Start    End  Width  t~exp~   \w     \q     \k     \f   Frames
#--------------------------------------------------------------------------
  1  \w    -47.00  51.00   1.00   17.50    --  -18.68  77.00-150.00   98
  2  \w    -93.00 -34.00   1.00   17.50    --  -18.68-179.00 -90.00   59
  3  \w    -93.00 -34.00   1.00   17.50    --  -18.68-179.00   0.00   59
  4  \w    -25.00  22.00   1.00   17.50    --  -18.68 -99.00 120.00   47
  5  \w    -25.00  22.00   1.00   17.50    --  -18.68 -99.00  30.00   47
  6  \w      2.00  89.00   1.00   17.50    --   20.25  57.00 -30.00   87
  7  \w    -50.00  43.00   1.00   17.50    --   20.25 -37.00 150.00   93
  8  \w    -52.00  58.00   1.00   17.50    --   20.25 -19.00-150.00  110
  9  \w    -25.00  22.00   1.00   17.50    --  -18.68 -99.00-150.00   47
 10  \w    -82.00  -5.00   1.00   17.50    --  -18.68 138.00  75.74   77
 11  \w    -88.00  10.00   1.00   17.50    --  -18.68 -77.00  60.00   98
 12  \w    -25.00  61.00   1.00   17.50    --   20.25 -99.00   0.00   86
 13  \w    -48.00  39.00   1.00   17.50    --   20.25 -57.00  60.00   87
 14  \w      2.00  89.00   1.00   17.50    --   20.25  57.00-150.00   87
;
_diffrn_measurement_device 'four-circle diffractometer'
_diffrn_measurement_device_type 'Xcalibur, Eos'
_diffrn_measurement_method '\w scans'
_diffrn_orient_matrix_type 'CrysAlisPro convention (1999,Acta A55,543-557)'
_diffrn_orient_matrix_UB_11 0.0125420000
_diffrn_orient_matrix_UB_12 -0.0012175000
_diffrn_orient_matrix_UB_13 -0.0187619000
_diffrn_orient_matrix_UB_21 -0.0074936000
_diffrn_orient_matrix_UB_22 -0.0400612000
_diffrn_orient_matrix_UB_23 -0.0022079000
_diffrn_orient_matrix_UB_31 -0.0462764000
_diffrn_orient_matrix_UB_32 0.0259419000
_diffrn_orient_matrix_UB_33 -0.0048135000
_diffrn_radiation_monochromator graphite
_diffrn_radiation_probe x-ray
_diffrn_radiation_type MoK\a
_diffrn_radiation_wavelength 0.71073
_diffrn_reflns_av_R_equivalents 0.1255
_diffrn_reflns_av_unetI/netI 0.1035
_diffrn_reflns_Laue_measured_fraction_full 0.977
_diffrn_reflns_Laue_measured_fraction_max 0.977
_diffrn_reflns_limit_h_max 18
_diffrn_reflns_limit_h_min -18
_diffrn_reflns_limit_k_max 18
_diffrn_reflns_limit_k_min -18
_diffrn_reflns_limit_l_max 41
_diffrn_reflns_limit_l_min -41
_diffrn_reflns_number 151109
_diffrn_reflns_point_group_measured_fraction_full 0.977
_diffrn_reflns_point_group_measured_fraction_max 0.977
_diffrn_reflns_theta_full 24.295
_diffrn_reflns_theta_max 24.295
_diffrn_reflns_theta_min 2.870
_diffrn_source 'fine-focus sealed X-ray tube'
_diffrn_source_type 'Enhance (Mo) X-ray Source'
_exptl_absorpt_coefficient_mu 1.930
_exptl_absorpt_correction_T_max 1.00000
_exptl_absorpt_correction_T_min 0.58427
_exptl_absorpt_correction_type multi-scan
_exptl_absorpt_process_details
;
CrysAlisPro 1.171.38.46 (Rigaku Oxford Diffraction, 2015)
Empirical absorption correction using spherical harmonics,
 implemented in SCALE3 ABSPACK scaling algorithm.
;
_exptl_crystal_colour 'light grey'
_exptl_crystal_density_diffrn 1.103
_exptl_crystal_description block
_exptl_crystal_F_000 2744
_exptl_crystal_size_max 0.339
_exptl_crystal_size_mid 0.305
_exptl_crystal_size_min 0.212
_refine_diff_density_max 6.516
_refine_diff_density_min -6.769
_refine_diff_density_rms 0.227
_refine_ls_extinction_method none
_refine_ls_goodness_of_fit_ref 1.059
_refine_ls_hydrogen_treatment undef
_refine_ls_matrix_type full
_refine_ls_number_parameters 809
_refine_ls_number_reflns 27315
_refine_ls_number_restraints 3
_refine_ls_restrained_S_all 1.059
_refine_ls_R_factor_all 0.1890
_refine_ls_R_factor_gt 0.1161
_refine_ls_shift/su_max 0.000
_refine_ls_shift/su_mean 0.000
_refine_ls_structure_factor_coef Fsqd
_refine_ls_weighting_details 'w=1/[\s^2^(Fo^2^)+(0.1250P)^2^+241.4568P] where P=(Fo^2^+2Fc^2^)/3'
_refine_ls_weighting_scheme calc
_refine_ls_wR_factor_gt 0.2673
_refine_ls_wR_factor_ref 0.3190
_reflns_Friedel_coverage 0.000
_reflns_number_gt 14908
_reflns_number_total 27315
_reflns_threshold_expression 'I > 2\s(I)'
_cod_data_source_file c8dt05051a2.cif
_cod_data_source_block p17058_tri087
_cod_depositor_comments 'Adding full bibliography for 7049530--7049539.cif.'
_cod_original_cell_volume 8604.2(5)
_cod_database_code 7049531
_shelx_shelxl_version_number 2018/3
_chemical_oxdiff_formula 'C70 H70 O5 U1 B3'
_shelx_space_group_comment
;
The symmetry employed for this shelxl refinement is uniquely defined
by the following loop, which should always be used as a source of
symmetry information in preference to the above space-group names.
They are only intended as comments.
;
_reflns_odcompleteness_completeness 99.79
_reflns_odcompleteness_iscentric 1
_reflns_odcompleteness_theta 24.06
_olex2_refinement_description
;
1. Restrained distances
 O6-C1 \\sim O5-C1 \\sim O4-C1
 with sigma of 0.02
2. Uiso/Uaniso restraints and constraints
: with sigma of 0.1 and sigma for terminal atoms of 0.2
3. Others
 Fixed Sof: O5(0.5) O4(0.5) O6(0.5) C1(0.5) O4A(0.5) O5A(0.5) O6A(0.5) C1A(0.5)
;
_olex2_submission_special_instructions 'No special instructions were received'
_oxdiff_exptl_absorpt_empirical_details
;
Empirical correction (ABSPACK) includes:
- Absorption correction using spherical harmonics
- Frame scaling
;
_oxdiff_exptl_absorpt_empirical_full_max 1.482
_oxdiff_exptl_absorpt_empirical_full_min 0.697

loop_
_space_group_symop_operation_xyz
'x, y, z'
'-x, -y, -z'

loop_
_atom_site_label
_atom_site_type_symbol
_atom_site_fract_x
_atom_site_fract_y
_atom_site_fract_z
_atom_site_U_iso_or_equiv
_atom_site_adp_type
_atom_site_occupancy
_atom_site_site_symmetry_order
_atom_site_calc_flag
_atom_site_refinement_flags_posn
_atom_site_refinement_flags_adp
_atom_site_refinement_flags_occupancy
_atom_site_disorder_assembly
_atom_site_disorder_group
U1 U 0.69887(4) 0.74671(4) 0.33279(2) 0.0246(2) Uiso 1 1 d . U . . .
U1A U 0.79411(4) 0.74943(4) 0.16729(2) 0.02044(19) Uiso 1 1 d . U . . .
O3 O 0.5745(7) 0.8648(8) 0.3331(3) 0.024(2) Uiso 1 1 d . U . . .
O3A O 0.8105(7) 0.8694(7) 0.1544(3) 0.023(2) Uiso 1 1 d . U . . .
O1A O 0.6983(6) 0.7452(7) 0.1271(3) 0.016(2) Uiso 1 1 d . U . . .
O1 O 0.7947(8) 0.7543(8) 0.3710(3) 0.032(3) Uiso 1 1 d . U . . .
O2 O 0.6835(7) 0.6238(8) 0.3443(3) 0.026(3) Uiso 1 1 d . U . . .
O2A O 0.9146(6) 0.6332(7) 0.1666(3) 0.014(2) Uiso 1 1 d . U . . .
C12 C 0.9973(12) 0.6097(12) 0.3582(5) 0.028(4) Uiso 1 1 d . U . . .
C522 C 0.8965(11) 0.7443(12) 0.0839(5) 0.025(4) Uiso 1 1 d . U . . .
C63A C 0.5200(12) 1.1267(13) 0.3928(5) 0.034(4) Uiso 1 1 d . U . . .
C44A C 1.2251(12) 0.5417(12) 0.2392(5) 0.029(4) Uiso 1 1 d . U . . .
C56A C 0.3648(11) 1.0186(12) 0.2867(5) 0.025(4) Uiso 1 1 d . U . . .
C16 C 1.0120(11) 0.6281(12) 0.4227(5) 0.027(4) Uiso 1 1 d . U . . .
C343 C 1.0502(11) 0.2920(12) 0.0490(5) 0.026(4) Uiso 1 1 d . U . . .
C13 C 1.0758(12) 0.5326(13) 0.3591(5) 0.033(4) Uiso 1 1 d . U . . .
C363 C 0.8907(11) 0.4421(11) 0.1657(5) 0.024(4) Uiso 1 1 d . U . . .
C43A C 1.1804(11) 0.6191(12) 0.2174(5) 0.024(4) Uiso 1 1 d . U . . .
C420 C 0.6531(13) 0.6532(14) 0.4257(6) 0.039(5) Uiso 1 1 d . U . . .
C11A C 0.5316(10) 0.8353(11) 0.1108(4) 0.019(3) Uiso 1 1 d . U . . .
C320 C 0.7000(11) 0.4734(12) 0.2795(5) 0.027(4) Uiso 1 1 d . U . . .
C260 C 0.7547(13) 0.8642(13) 0.4525(5) 0.036(4) Uiso 1 1 d . U . . .
C520 C 0.8455(10) 0.8403(10) 0.0743(4) 0.017(3) Uiso 1 1 d . U . . .
C123 C 0.5393(11) 0.8599(11) 0.1792(4) 0.022(4) Uiso 1 1 d . U . . .
C61 C 0.7245(11) 1.0429(11) 0.1555(5) 0.023(4) Uiso 1 1 d . U . . .
C42 C 0.5941(12) 0.6002(13) 0.4160(5) 0.034(4) Uiso 1 1 d . U . . .
C624 C 0.5836(12) 1.1486(13) 0.3185(5) 0.034(4) Uiso 1 1 d . U . . .
C62A C 0.5308(12) 1.0608(13) 0.3659(5) 0.033(4) Uiso 1 1 d . U . . .
C125 C 0.4759(11) 0.8567(12) 0.2103(5) 0.026(4) Uiso 1 1 d . U . . .
C53 C 0.9746(12) 0.8849(13) 0.0594(5) 0.032(4) Uiso 1 1 d . U . . .
C423 C 1.0612(11) 0.7166(12) 0.1741(5) 0.026(4) Uiso 1 1 d . U . . .
C163 C 0.5162(12) 0.8202(12) 0.0415(5) 0.030(4) Uiso 1 1 d . U . . .
C31 C 0.7657(11) 0.4565(11) 0.3441(5) 0.023(4) Uiso 1 1 d . U . . .
C321 C 0.7373(13) 0.5257(14) 0.2529(5) 0.039(5) Uiso 1 1 d . U . . .
C21A C 0.6196(9) 0.6526(10) 0.0977(4) 0.011(3) Uiso 1 1 d . U . . .
C66A C 0.4140(11) 1.0223(12) 0.3938(5) 0.027(4) Uiso 1 1 d . U . . .
C11 C 0.9620(11) 0.6603(12) 0.3903(5) 0.026(4) Uiso 1 1 d . U . . .
C663 C 0.3553(13) 0.9689(13) 0.3949(5) 0.036(4) Uiso 1 1 d . U . . .
C42A C 1.1049(11) 0.6284(11) 0.1952(4) 0.022(4) Uiso 1 1 d . U . . .
C55A C 0.2920(11) 1.0228(12) 0.2645(5) 0.028(4) Uiso 1 1 d . U . . .
C36 C 0.8345(12) 0.4047(13) 0.3694(5) 0.032(4) Uiso 1 1 d . U . . .
C53A C 0.3122(12) 0.8740(12) 0.2818(5) 0.030(4) Uiso 1 1 d . U . . .
C523 C 0.4318(12) 0.7776(13) 0.3265(5) 0.034(4) Uiso 1 1 d . U . . .
C32 C 0.7702(11) 0.4252(11) 0.3086(4) 0.023(4) Uiso 1 1 d . U . . .
C443 C 1.3034(12) 0.5341(13) 0.2646(5) 0.035(4) Uiso 1 1 d . U . . .
B1 B 0.8720(11) 0.7515(12) 0.3882(5) 0.015(4) Uiso 1 1 d . U . . .
C12A C 0.4961(10) 0.8852(11) 0.1420(4) 0.021(3) Uiso 1 1 d . U . . .
C560 C 0.9105(12) 1.0758(13) 0.1472(5) 0.032(4) Uiso 1 1 d . U . . .
C264 C 0.8375(12) 0.5726(13) 0.0529(5) 0.032(4) Uiso 1 1 d . U . . .
C620 C 0.6577(11) 1.0638(12) 0.0915(5) 0.025(4) Uiso 1 1 d . U . . .
C262 C 0.7782(16) 0.8499(17) 0.4944(7) 0.061(6) Uiso 1 1 d . U . . .
C36A C 0.9580(10) 0.4344(10) 0.1350(4) 0.017(3) Uiso 1 1 d . U . . .
C52 C 0.9010(11) 0.8944(11) 0.0818(4) 0.022(4) Uiso 1 1 d . U . . .
C660 C 0.7885(12) 1.0224(13) 0.2211(5) 0.033(4) Uiso 1 1 d . U . . .
C45A C 1.1988(11) 0.4708(12) 0.2355(5) 0.026(4) Uiso 1 1 d . U . . .
C52A C 0.3846(11) 0.8672(12) 0.3054(5) 0.026(4) Uiso 1 1 d . U . . .
C54A C 0.2637(11) 0.9534(12) 0.2621(5) 0.027(4) Uiso 1 1 d . U . . .
C26 C 0.8180(13) 0.8950(13) 0.4316(5) 0.036(4) Uiso 1 1 d . U . . .
C463 C 1.0981(11) 0.3984(12) 0.2123(5) 0.024(4) Uiso 1 1 d . U . . .
C444 C 1.2649(14) 0.6051(15) 0.2959(6) 0.045(5) Uiso 1 1 d . U . . .
C62 C 0.6577(11) 1.0916(11) 0.1303(4) 0.022(4) Uiso 1 1 d . U . . .
C14A C 0.3693(11) 0.9954(11) 0.1072(5) 0.023(4) Uiso 1 1 d . U . . .
C15 C 1.0890(15) 0.5552(16) 0.4236(6) 0.051(6) Uiso 1 1 d . U . . .
C422 C 0.6837(16) 0.6452(16) 0.4666(7) 0.056(6) Uiso 1 1 d . U . . .
C35 C 0.9050(13) 0.3265(13) 0.3598(5) 0.037(4) Uiso 1 1 d . U . . .
C41A C 1.0776(11) 0.5562(12) 0.1919(5) 0.025(4) Uiso 1 1 d . U . . .
C65A C 0.4060(13) 1.0847(14) 0.4202(6) 0.040(5) Uiso 1 1 d . U . . .
C223 C 0.4992(11) 0.6630(12) 0.1456(5) 0.026(4) Uiso 1 1 d . U . . .
C41 C 0.6101(12) 0.5449(12) 0.3872(5) 0.029(4) Uiso 1 1 d . U . . .
C31A C 1.0110(10) 0.4885(11) 0.1342(4) 0.019(3) Uiso 1 1 d . U . . .
C665 C 0.3494(14) 0.9336(14) 0.4335(6) 0.043(5) Uiso 1 1 d . U . . .
C64A C 0.4568(12) 1.1381(13) 0.4207(5) 0.033(4) Uiso 1 1 d . U . . .
C664 C 0.2588(15) 1.0253(16) 0.3811(6) 0.050(5) Uiso 1 1 d . U . . .
C424 C 1.0102(12) 0.7965(13) 0.2000(5) 0.036(4) Uiso 1 1 d . U . . .
C120 C 0.9492(12) 0.6404(12) 0.3205(5) 0.029(4) Uiso 1 1 d . U . . .
C63 C 0.5866(10) 1.1709(11) 0.1419(4) 0.021(3) Uiso 1 1 d . U . . .
C465 C 1.1736(14) 0.3134(15) 0.1993(6) 0.045(5) Uiso 1 1 d . U . . .
C645 C 0.5128(16) 1.1624(17) 0.4816(7) 0.057(6) Uiso 1 1 d . U . . .
C65 C 0.6461(11) 1.1547(12) 0.2016(5) 0.029(4) Uiso 1 1 d . U . . .
C66 C 0.7165(11) 1.0740(12) 0.1926(5) 0.025(4) Uiso 1 1 d . U . . .
C32A C 1.0762(10) 0.4747(11) 0.1062(4) 0.019(3) Uiso 1 1 d . U . . .
C16A C 0.4826(11) 0.8683(12) 0.0772(5) 0.025(4) Uiso 1 1 d . U . . .
C33A C 1.0901(10) 0.4090(11) 0.0797(4) 0.020(3) Uiso 1 1 d . U . . .
C34 C 0.9117(13) 0.2931(13) 0.3233(5) 0.036(4) Uiso 1 1 d . U . . .
C561 C 0.8470(14) 1.1646(15) 0.1332(6) 0.046(5) Uiso 1 1 d . U . . .
C34A C 1.0360(12) 0.3594(12) 0.0799(5) 0.031(4) Uiso 1 1 d . U . . .
C33 C 0.8400(12) 0.3489(13) 0.2989(5) 0.034(4) Uiso 1 1 d . U . . .
C525 C 0.4789(15) 0.7029(16) 0.2992(6) 0.052(6) Uiso 1 1 d . U . . .
C56 C 0.9350(10) 1.0048(11) 0.1179(4) 0.021(3) Uiso 1 1 d . U . . .
B3A B 0.8051(12) 0.9532(12) 0.1427(5) 0.017(4) Uiso 1 1 d . U . . .
C323 C 1.1365(11) 0.5291(12) 0.1047(5) 0.027(4) Uiso 1 1 d . U . . .
C21 C 0.8760(13) 0.8423(14) 0.4039(5) 0.039(5) Uiso 1 1 d . U . . .
C322 C 0.6642(12) 0.4133(13) 0.2578(5) 0.036(4) Uiso 1 1 d . U . . .
C51 C 0.8809(11) 0.9517(11) 0.1135(4) 0.023(4) Uiso 1 1 d . U . . .
B2 B 0.6852(13) 0.5454(14) 0.3587(6) 0.026(4) Uiso 1 1 d . U . . .
C521 C 0.8092(12) 0.8546(13) 0.0348(5) 0.035(4) Uiso 1 1 d . U . . .
C64 C 0.5818(12) 1.2027(12) 0.1764(5) 0.030(4) Uiso 1 1 d . U . . .
C263 C 0.7374(11) 0.6415(12) 0.0473(5) 0.027(4) Uiso 1 1 d . U . . .
C14 C 1.1259(14) 0.4980(15) 0.3908(6) 0.044(5) Uiso 1 1 d . U . . .
C644 C 0.4535(16) 1.2898(16) 0.4377(6) 0.056(6) Uiso 1 1 d . U . . .
C360 C 0.8324(13) 0.4396(13) 0.4083(5) 0.036(4) Uiso 1 1 d . U . . .
C44 C 0.4708(17) 0.5627(18) 0.4357(7) 0.064(7) Uiso 1 1 d . U . . .
C623 C 0.6038(12) 1.0510(12) 0.3364(5) 0.031(4) Uiso 1 1 d . U . . .
C524 C 0.3636(14) 0.7547(15) 0.3502(6) 0.049(5) Uiso 1 1 d . U . . .
C61A C 0.4797(11) 1.0092(12) 0.3653(5) 0.028(4) Uiso 1 1 d . U . . .
C565 C 0.4196(16) 1.1186(17) 0.2495(7) 0.061(6) Uiso 1 1 d . U . . .
C25A C 0.6679(11) 0.5261(12) 0.0560(5) 0.026(4) Uiso 1 1 d . U . . .
C141 C 1.2671(18) 0.3940(18) 0.3603(7) 0.069(7) Uiso 1 1 d . U . . .
C23A C 0.5562(12) 0.5387(13) 0.1014(5) 0.031(4) Uiso 1 1 d . U . . .
C640 C 0.5064(14) 1.2933(14) 0.1875(6) 0.043(5) Uiso 1 1 d . U . . .
C22 C 0.9351(13) 0.8778(13) 0.3857(5) 0.035(4) Uiso 1 1 d . U . . .
C26A C 0.6707(10) 0.6085(11) 0.0675(4) 0.021(3) Uiso 1 1 d . U . . .
C15A C 0.4033(11) 0.9493(12) 0.0767(5) 0.025(4) Uiso 1 1 d . U . . .
C220 C 0.9942(12) 0.8304(13) 0.3539(5) 0.031(4) Uiso 1 1 d . U . . .
C543 C 0.1890(11) 0.9567(12) 0.2355(5) 0.029(4) Uiso 1 1 d . U . . .
C124 C 0.5897(13) 0.9209(14) 0.1886(5) 0.039(5) Uiso 1 1 d . U . . .
C421 C 0.5925(16) 0.7589(16) 0.4168(6) 0.055(6) Uiso 1 1 d . U . . .
C161 C 1.0394(16) 0.7315(17) 0.4701(7) 0.057(6) Uiso 1 1 d . U . . .
C164 C 0.4549(13) 0.7719(13) 0.0301(5) 0.037(4) Uiso 1 1 d . U . . .
C13A C 0.4157(12) 0.9655(13) 0.1407(5) 0.032(4) Uiso 1 1 d . U . . .
C340 C 0.9822(14) 0.2055(14) 0.3126(6) 0.043(5) Uiso 1 1 d . U . . .
C662 C 0.7522(15) 0.9723(15) 0.2479(6) 0.050(5) Uiso 1 1 d . U . . .
B3 B 0.4918(12) 0.9365(13) 0.3350(5) 0.019(4) Uiso 1 1 d . U . . .
C160 C 0.9791(13) 0.6814(14) 0.4584(6) 0.042(5) Uiso 1 1 d . U . . .
C143 C 0.2840(13) 1.0837(14) 0.1049(5) 0.038(5) Uiso 1 1 d . U . . .
B1A B 0.6190(13) 0.7444(14) 0.1118(5) 0.024(4) Uiso 1 1 d . U . . .
C51A C 0.4129(11) 0.9399(11) 0.3078(5) 0.024(4) Uiso 1 1 d . U . . .
C325 C 1.1436(13) 0.5647(13) 0.0655(5) 0.037(4) Uiso 1 1 d . U . . .
C661 C 0.8241(14) 1.0826(14) 0.2423(6) 0.044(5) Uiso 1 1 d . U . . .
C563 C 0.3911(12) 1.0975(13) 0.2873(5) 0.033(4) Uiso 1 1 d . U . . .
C425 C 1.1288(13) 0.7403(14) 0.1503(5) 0.041(5) Uiso 1 1 d . U . . .
C122 C 1.0143(13) 0.6382(14) 0.2901(6) 0.040(5) Uiso 1 1 d . U . . .
C265 C 0.7188(12) 0.6532(13) 0.0063(5) 0.033(4) Uiso 1 1 d . U . . .
C23 C 0.9352(14) 0.9601(14) 0.3981(6) 0.042(5) Uiso 1 1 d . U . . .
C24 C 0.8839(14) 1.0051(15) 0.4267(6) 0.046(5) Uiso 1 1 d . U . . .
C46 C 0.5582(14) 0.4926(15) 0.3826(6) 0.046(5) Uiso 1 1 d . U . . .
C46A C 1.1259(11) 0.4761(11) 0.2126(5) 0.024(4) Uiso 1 1 d . U . . .
C140 C 1.2093(15) 0.4157(16) 0.3932(6) 0.050(5) Uiso 1 1 d . U . . .
C261 C 0.6540(16) 0.9288(17) 0.4458(7) 0.059(6) Uiso 1 1 d . U . . .
C45 C 0.4885(15) 0.5016(16) 0.4063(6) 0.051(5) Uiso 1 1 d . U . . .
C345 C 1.0405(13) 0.2064(13) 0.0618(5) 0.038(5) Uiso 1 1 d . U . . .
C55 C 1.0069(14) 0.9934(15) 0.0931(6) 0.045(5) Uiso 1 1 d . U . . .
C22A C 0.5592(11) 0.6173(11) 0.1131(5) 0.023(4) Uiso 1 1 d . U . . .
C621 C 0.5693(15) 1.0454(15) 0.0847(6) 0.052(5) Uiso 1 1 d . U . . .
C324 C 1.2318(13) 0.4726(13) 0.1203(5) 0.037(5) Uiso 1 1 d . U . . .
C24A C 0.6104(12) 0.4894(13) 0.0723(5) 0.034(4) Uiso 1 1 d . U . . .
C25 C 0.8265(14) 0.9713(15) 0.4445(6) 0.047(5) Uiso 1 1 d . U . . .
C341 C 1.0784(17) 0.1971(18) 0.3213(7) 0.064(7) Uiso 1 1 d . U . . .
C625 C 0.6992(14) 1.0071(15) 0.3501(6) 0.048(5) Uiso 1 1 d . U . . .
C562 C 0.9930(14) 1.0864(14) 0.1637(6) 0.043(5) Uiso 1 1 d . U . . .
C165 C 0.5255(13) 0.8805(13) 0.0102(5) 0.038(5) Uiso 1 1 d . U . . .
C460 C 0.5786(13) 0.4239(14) 0.3530(5) 0.038(5) Uiso 1 1 d . U . . .
C545 C 0.2229(13) 0.8921(13) 0.2054(5) 0.036(4) Uiso 1 1 d . U . . .
C240 C 0.8865(19) 1.0965(19) 0.4392(8) 0.072(7) Uiso 1 1 d . U . . .
C462 C 0.6498(15) 0.3278(16) 0.3685(6) 0.053(6) Uiso 1 1 d . U . . .
C544 C 0.1119(15) 0.9421(15) 0.2575(6) 0.051(5) Uiso 1 1 d . U . . .
C144 C 0.3100(18) 1.1647(19) 0.0974(7) 0.072(7) Uiso 1 1 d . U . . .
C445 C 1.3811(15) 0.5487(16) 0.2445(6) 0.051(5) Uiso 1 1 d . U . . .
C461 C 0.4931(15) 0.4181(16) 0.3361(6) 0.053(6) Uiso 1 1 d . U . . .
C225 C 0.5347(16) 0.6128(16) 0.1813(6) 0.056(6) Uiso 1 1 d . U . . .
C162 C 0.9774(16) 0.6149(17) 0.4903(7) 0.059(6) Uiso 1 1 d . U . . .
C222 C 0.9546(15) 0.8838(15) 0.3182(6) 0.050(5) Uiso 1 1 d . U . . .
C641 C 0.4126(18) 1.2972(19) 0.1780(8) 0.071(7) Uiso 1 1 d . U . . .
C344 C 0.9768(15) 0.3409(16) 0.0185(6) 0.054(6) Uiso 1 1 d . U . . .
C35A C 0.9712(11) 0.3729(11) 0.1079(5) 0.024(4) Uiso 1 1 d . U . . .
C243 C 0.6052(15) 0.4012(16) 0.0618(6) 0.053(6) Uiso 1 1 d . U . . .
C221 C 1.0937(17) 0.8183(17) 0.3591(7) 0.063(6) Uiso 1 1 d . U . . .
C464 C 1.0658(14) 0.3821(15) 0.2511(6) 0.046(5) Uiso 1 1 d . U . . .
C362 C 0.8324(18) 0.3690(19) 0.4373(7) 0.069(7) Uiso 1 1 d . U . . .
C342 C 0.9667(18) 0.1280(19) 0.3316(8) 0.073(7) Uiso 1 1 d . U . . .
C241 C 0.986(2) 1.083(2) 0.4503(9) 0.098(10) Uiso 1 1 d . U . . .
B2A B 0.9957(13) 0.5642(14) 0.1642(5) 0.025(4) Uiso 1 1 d . U . . .
C540 C 1.1136(18) 0.9212(19) 0.0421(8) 0.070(7) Uiso 1 1 d . U . . .
C245 C 0.5005(19) 0.4226(19) 0.0507(8) 0.075(8) Uiso 1 1 d . U . . .
C642 C 0.5222(19) 1.369(2) 0.1658(8) 0.078(8) Uiso 1 1 d . U . . .
C43 C 0.5238(16) 0.6093(17) 0.4410(7) 0.056(6) Uiso 1 1 d . U . . .
C622 C 0.6611(15) 1.1315(16) 0.0632(6) 0.053(6) Uiso 1 1 d . U . . .
C643 C 0.4471(15) 1.2034(16) 0.4511(6) 0.050(5) Uiso 1 1 d . U . . .
C54 C 1.0309(14) 0.9312(15) 0.0650(6) 0.049(5) Uiso 1 1 d . U . . .
C242 C 0.822(2) 1.149(2) 0.4666(10) 0.100(10) Uiso 1 1 d . U . . .
C564 C 0.3146(16) 1.1866(17) 0.3026(7) 0.059(6) Uiso 1 1 d . U . . .
C442 C 0.383(3) 0.622(3) 0.4961(12) 0.131(14) Uiso 1 1 d . U . . .
C361 C 0.9042(18) 0.4729(18) 0.4169(7) 0.069(7) Uiso 1 1 d . U . . .
C244 C 0.662(2) 0.360(2) 0.0302(8) 0.084(8) Uiso 1 1 d . U . . .
C224 C 0.3974(18) 0.6794(19) 0.1400(8) 0.074(7) Uiso 1 1 d . U . . .
C145 C 0.2274(16) 1.1016(17) 0.1414(7) 0.061(6) Uiso 1 1 d . U . . .
C142 C 1.183(2) 0.335(2) 0.4006(9) 0.100(10) Uiso 1 1 d . U . . .
C440 C 0.376(3) 0.581(3) 0.4580(11) 0.118(12) Uiso 1 1 d . U . . .
C541 C 1.113(2) 0.883(2) 0.0058(8) 0.084(8) Uiso 1 1 d . U . . .
C441 C 0.300(4) 0.643(4) 0.4353(15) 0.172(19) Uiso 1 1 d . U . . .
C542 C 1.197(3) 0.868(3) 0.0658(11) 0.118(12) Uiso 1 1 d . U . . .
C364 C 0.8994(12) 0.3541(13) 0.1811(5) 0.034(4) Uiso 1 1 d . U . . .
C365 C 0.7909(12) 0.4907(13) 0.1495(5) 0.033(4) Uiso 1 1 d . U . . .
O5 O 0.7839(19) 0.7722(19) 0.2828(7) 0.048(7) Uiso 0.5 1 d D U P A 1
O4 O 0.6758(15) 0.7234(16) 0.2692(6) 0.027(5) Uiso 0.5 1 d D U P A 1
O6 O 0.7642(13) 0.7390(14) 0.2204(7) 0.014(5) Uiso 0.5 1 d D U P A 1
C1 C 0.7396(17) 0.750(2) 0.2557(7) 0.012(7) Uiso 0.5 1 d D U P A 1
O4A O 0.8199(13) 0.7600(13) 0.2306(5) 0.015(4) Uiso 0.5 1 d . U P A 2
O5A O 0.7187(12) 0.7126(12) 0.2190(5) 0.007(4) Uiso 0.5 1 d . U P A 2
O6A O 0.7352(13) 0.7417(13) 0.2742(6) 0.012(5) Uiso 0.5 1 d . U P A 2
C1A C 0.761(2) 0.739(2) 0.2374(14) 0.018(7) Uiso 0.5 1 d . U P A 2
C121 C 0.8977(13) 0.5804(13) 0.3104(5) 0.037(4) Uiso 1 1 d . U . . .

loop_
_atom_type_symbol
_atom_type_description
_atom_type_scat_dispersion_real
_atom_type_scat_dispersion_imag
_atom_type_scat_source
B B 0.0013 0.0007 'International Tables Vol C Tables 4.2.6.8 and 6.1.1.4'
C C 0.0033 0.0016 'International Tables Vol C Tables 4.2.6.8 and 6.1.1.4'
O O 0.0106 0.0060 'International Tables Vol C Tables 4.2.6.8 and 6.1.1.4'
U U -9.6767 9.6646 'International Tables Vol C Tables 4.2.6.8 and 6.1.1.4'

loop_
_geom_angle_atom_site_label_1
_geom_angle_atom_site_label_2
_geom_angle_atom_site_label_3
_geom_angle
O3 U1 O5 104.2(8)
O3 U1 O4 90.6(6)
O3 U1 O6A 100.7(6)
O1 U1 O3 111.9(4)
O1 U1 O2 106.5(4)
O1 U1 O5 91.2(7)
O1 U1 O4 144.0(6)
O1 U1 O6A 117.3(6)
O2 U1 O3 115.0(4)
O2 U1 O5 125.5(7)
O2 U1 O4 87.2(6)
O2 U1 O6A 105.6(6)
O5 U1 O4 55.1(8)
O3A U1A O1A 103.6(4)
O3A U1A O4A 92.9(5)
O3A U1A O5A 130.0(5)
O1A U1A O4A 145.1(5)
O1A U1A O5A 95.4(5)
O2A U1A O3A 114.9(4)
O2A U1A O1A 111.6(4)
O2A U1A O4A 87.9(6)
O2A U1A O5A 99.5(5)
O6 U1A O3A 113.5(7)
O6 U1A O1A 117.5(6)
O6 U1A O2A 96.3(7)
O4A U1A O5A 51.7(6)
B3 O3 U1 175.3(10)
B3A O3A U1A 169.1(10)
B1A O1A U1A 160.4(11)
B1 O1 U1 164.9(11)
B2 O2 U1 166.8(11)
B2A O2A U1A 173.9(10)
C13 C12 C11 121.5(16)
C13 C12 C120 117.4(16)
C11 C12 C120 121.1(16)
C64A C63A C62A 118.5(16)
C43A C44A C443 121.3(15)
C45A C44A C43A 118.0(15)
C45A C44A C443 120.7(16)
C55A C56A C51A 119.8(15)
C55A C56A C563 118.8(16)
C51A C56A C563 121.4(14)
C11 C16 C160 119.2(17)
C15 C16 C11 122.2(19)
C15 C16 C160 118.5(17)
C34A C343 C344 107.0(15)
C345 C343 C34A 113.1(15)
C345 C343 C344 110.0(14)
C12 C13 C14 123.4(19)
C36A C363 C365 107.8(13)
C364 C363 C36A 113.3(15)
C364 C363 C365 107.9(13)
C42A C43A C44A 121.5(14)
C42 C420 C422 114.8(16)
C42 C420 C421 107.5(15)
C422 C420 C421 107.5(17)
C12A C11A C16A 116.7(15)
C12A C11A B1A 122.6(14)
C16A C11A B1A 120.6(15)
C32 C320 C321 110.4(13)
C32 C320 C322 114.9(14)
C322 C320 C321 110.1(15)
C26 C260 C262 112.8(15)
C26 C260 C261 110.8(17)
C261 C260 C262 111.7(18)
C522 C520 C52 111.6(12)
C522 C520 C521 112.6(14)
C52 C520 C521 111.4(12)
C125 C123 C124 111.5(14)
C12A C123 C125 116.0(13)
C12A C123 C124 109.5(13)
C62 C61 C66 118.7(16)
C62 C61 B3A 118.8(15)
C66 C61 B3A 122.5(14)
C41 C42 C420 124.0(16)
C41 C42 C43 120.9(17)
C43 C42 C420 115.0(18)
C63A C62A C623 115.3(15)
C61A C62A C63A 123.4(17)
C61A C62A C623 121.4(16)
C52 C53 C54 123.1(18)
C42A C423 C424 111.7(14)
C42A C423 C425 113.9(14)
C425 C423 C424 108.9(14)
C16A C163 C164 109.7(14)
C16A C163 C165 114.4(16)
C164 C163 C165 111.1(14)
C36 C31 B2 118.0(15)
C32 C31 C36 118.1(16)
C32 C31 B2 123.9(15)
C26A C21A B1A 122.5(13)
C26A C21A C22A 117.3(13)
C22A C21A B1A 119.8(14)
C65A C66A C663 120.9(16)
C65A C66A C61A 118.3(15)
C61A C66A C663 120.7(16)
C12 C11 B1 120.4(15)
C16 C11 C12 116.5(16)
C16 C11 B1 123.0(16)
C66A C663 C665 112.0(15)
C66A C663 C664 110.9(16)
C664 C663 C665 108.9(16)
C43A C42A C423 116.1(14)
C43A C42A C41A 120.0(15)
C41A C42A C423 123.8(14)
C54A C55A C56A 122.7(16)
C31 C36 C360 118.8(17)
C35 C36 C31 122.4(17)
C35 C36 C360 118.7(17)
C54A C53A C52A 121.1(15)
C525 C523 C52A 109.0(16)
C525 C523 C524 110.5(16)
C524 C523 C52A 111.7(15)
C31 C32 C320 123.0(16)
C33 C32 C320 117.3(16)
C33 C32 C31 119.7(16)
C44A C443 C444 108.5(16)
C44A C443 C445 112.7(16)
C445 C443 C444 109.9(16)
O1 B1 C11 121.0(14)
O1 B1 C21 119.9(15)
C11 B1 C21 119.0(13)
C11A C12A C123 123.3(15)
C11A C12A C13A 121.8(15)
C13A C12A C123 114.9(15)
C561 C560 C56 111.8(15)
C561 C560 C562 108.2(15)
C56 C560 C562 113.4(15)
C62 C620 C621 108.5(14)
C62 C620 C622 114.6(15)
C622 C620 C621 108.7(15)
C31A C36A C363 121.4(13)
C35A C36A C363 119.9(13)
C35A C36A C31A 118.7(14)
C53 C52 C520 119.5(15)
C53 C52 C51 120.5(14)
C51 C52 C520 119.9(13)
C66 C660 C661 112.8(15)
C662 C660 C66 111.2(15)
C662 C660 C661 109.3(17)
C44A C45A C46A 122.0(16)
C53A C52A C523 116.9(15)
C53A C52A C51A 120.0(16)
C51A C52A C523 123.1(14)
C55A C54A C53A 118.3(15)
C55A C54A C543 121.7(15)
C53A C54A C543 119.6(15)
C21 C26 C260 121.9(17)
C25 C26 C260 115.9(19)
C25 C26 C21 121.5(18)
C465 C463 C464 109.8(16)
C46A C463 C465 112.4(14)
C46A C463 C464 110.6(14)
C61 C62 C620 123.1(16)
C61 C62 C63 118.2(15)
C63 C62 C620 118.7(14)
C15A C14A C13A 119.4(17)
C15A C14A C143 119.9(15)
C13A C14A C143 120.5(16)
C16 C15 C14 123(2)
C36 C35 C34 120.7(18)
C42A C41A C46A 118.2(14)
C42A C41A B2A 120.0(15)
C46A C41A B2A 121.8(14)
C66A C65A C64A 124.2(18)
C22A C223 C224 113.1(15)
C225 C223 C22A 112.2(16)
C225 C223 C224 110.5(16)
C42 C41 B2 117.2(15)
C42 C41 C46 119.9(17)
C46 C41 B2 122.9(17)
C36A C31A B2A 120.9(13)
C32A C31A C36A 118.9(14)
C32A C31A B2A 120.3(13)
C63A C64A C65A 117.9(18)
C63A C64A C643 120.3(16)
C65A C64A C643 121.7(17)
C122 C120 C12 113.0(14)
C122 C120 C121 109.6(15)
C121 C120 C12 109.5(14)
C64 C63 C62 123.0(15)
C64 C65 C66 121.2(17)
C61 C66 C660 120.3(16)
C65 C66 C61 119.5(15)
C65 C66 C660 120.1(16)
C31A C32A C323 120.9(14)
C33A C32A C31A 120.9(13)
C33A C32A C323 118.1(14)
C11A C16A C163 121.0(16)
C15A C16A C11A 120.1(16)
C15A C16A C163 118.8(15)
C34A C33A C32A 119.6(15)
C35 C34 C33 114.3(18)
C35 C34 C340 122.4(18)
C33 C34 C340 123.1(18)
C33A C34A C343 117.6(15)
C33A C34A C35A 119.5(16)
C35A C34A C343 122.9(14)
C32 C33 C34 124.7(18)
C51 C56 C560 120.1(14)
C55 C56 C560 120.6(15)
C55 C56 C51 119.2(16)
O3A B3A C61 121.4(14)
O3A B3A C51 115.2(15)
C61 B3A C51 123.3(14)
C32A C323 C325 112.9(13)
C324 C323 C32A 110.1(14)
C324 C323 C325 110.7(14)
C26 C21 B1 124.4(16)
C26 C21 C22 117.4(17)
C22 C21 B1 117.8(17)
C52 C51 B3A 121.3(13)
C56 C51 C52 116.4(14)
C56 C51 B3A 122.2(14)
O2 B2 C31 115.2(15)
O2 B2 C41 120.8(17)
C41 B2 C31 124.0(15)
C63 C64 C65 119.3(18)
C63 C64 C640 121.6(16)
C65 C64 C640 119.1(17)
C26A C263 C264 110.2(14)
C265 C263 C264 107.7(15)
C265 C263 C26A 112.1(13)
C13 C14 C15 113(2)
C13 C14 C140 125(2)
C140 C14 C15 121.2(19)
C36 C360 C362 111.2(17)
C361 C360 C36 115.5(17)
C361 C360 C362 110.5(18)
C45 C44 C440 115(2)
C43 C44 C45 121(2)
C43 C44 C440 124(3)
C62A C623 C624 108.8(15)
C625 C623 C624 111.6(14)
C625 C623 C62A 113.8(16)
C62A C61A C66A 117.7(16)
C62A C61A B3 122.9(15)
C66A C61A B3 119.5(14)
C24A C25A C26A 122.6(17)
C22A C23A C24A 122.3(16)
C64 C640 C642 107.9(18)
C641 C640 C64 111.2(17)
C641 C640 C642 109(2)
C21 C22 C220 121.6(17)
C23 C22 C21 118.1(19)
C23 C22 C220 120.3(16)
C21A C26A C263 122.6(14)
C21A C26A C25A 119.7(14)
C25A C26A C263 117.5(15)
C14A C15A C16A 122.3(16)
C22 C220 C222 109.3(16)
C22 C220 C221 112.1(16)
C221 C220 C222 110.4(16)
C54A C543 C544 108.7(15)
C545 C543 C54A 113.2(15)
C545 C543 C544 111.5(15)
C14A C13A C12A 119.7(17)
C34 C340 C341 112.7(17)
C34 C340 C342 111.0(18)
C341 C340 C342 109(2)
O3 B3 C61A 117.8(14)
O3 B3 C51A 118.4(15)
C51A B3 C61A 123.8(15)
C16 C160 C161 113.0(16)
C16 C160 C162 109.2(17)
C161 C160 C162 109.4(17)
C14A C143 C144 111.2(16)
C14A C143 C145 111.7(16)
C144 C143 C145 108.2(18)
O1A B1A C11A 117.9(15)
O1A B1A C21A 118.7(15)
C11A B1A C21A 123.4(13)
C56A C51A C52A 117.9(14)
C56A C51A B3 120.3(14)
C52A C51A B3 121.7(15)
C56A C563 C565 112.2(16)
C56A C563 C564 114.4(15)
C565 C563 C564 108.3(18)
C24 C23 C22 122.7(18)
C23 C24 C25 120(2)
C23 C24 C240 120.5(19)
C25 C24 C240 120(2)
C41 C46 C460 122.1(18)
C45 C46 C41 120(2)
C45 C46 C460 117.8(18)
C45A C46A C463 118.4(15)
C45A C46A C41A 120.0(14)
C41A C46A C463 121.5(13)
C14 C140 C141 116(2)
C14 C140 C142 109(2)
C141 C140 C142 107(2)
C46 C45 C44 119(2)
C54 C55 C56 123.3(18)
C21A C22A C223 120.5(14)
C23A C22A C21A 122.0(16)
C23A C22A C223 117.4(14)
C25A C24A C23A 115.8(16)
C25A C24A C243 125.2(18)
C23A C24A C243 119.0(16)
C26 C25 C24 120(2)
C46 C460 C462 109.4(17)
C46 C460 C461 113.7(17)
C461 C460 C462 112.3(16)
C24 C240 C241 111(2)
C242 C240 C24 119(2)
C242 C240 C241 110(3)
C36A C35A C34A 122.4(14)
C24A C243 C245 107.4(19)
C244 C243 C24A 112.5(19)
C244 C243 C245 107(2)
O2A B2A C41A 120.3(16)
O2A B2A C31A 119.8(14)
C31A B2A C41A 119.9(15)
C54 C540 C542 106(2)
C541 C540 C54 113(2)
C541 C540 C542 115(3)
C44 C43 C42 119(2)
C64A C643 C644 113.0(18)
C645 C643 C64A 112.4(19)
C645 C643 C644 110.5(18)
C53 C54 C540 125(2)
C55 C54 C53 116.9(19)
C55 C54 C540 117.9(19)
C442 C440 C44 108(3)
C441 C440 C44 108(3)
C441 C440 C442 113(4)
C1 O5 U1 97.0(17)
C1 O4 U1 96.5(15)
C1 O6 U1A 168(2)
O5 C1 O4 111(2)
O6 C1 O5 126(2)
O6 C1 O4 121.3(19)
C1A O4A U1A 90(3)
C1A O5A U1A 87(3)
C1A O6A U1 177.9(17)
O4A C1A O5A 131(5)
O4A C1A O6A 117(3)
O5A C1A O6A 112(3)

loop_
_geom_bond_atom_site_label_1
_geom_bond_atom_site_label_2
_geom_bond_distance
U1 O3 2.140(11)
U1 O1 2.106(11)
U1 O2 2.132(11)
U1 O5 2.39(3)
U1 O4 2.40(2)
U1 O6A 2.20(2)
U1A O3A 2.105(10)
U1A O1A 2.135(9)
U1A O2A 2.089(10)
U1A O6 2.01(3)
U1A O4A 2.363(19)
U1A O5A 2.421(17)
O3 B3 1.37(2)
O3A B3A 1.38(2)
O1A B1A 1.38(2)
O1 B1 1.365(19)
O2 B2 1.36(2)
O2A B2A 1.33(2)
C12 C13 1.37(3)
C12 C11 1.42(2)
C12 C120 1.55(2)
C522 C520 1.48(2)
C63A C62A 1.42(3)
C63A C64A 1.39(3)
C44A C43A 1.41(2)
C44A C443 1.52(2)
C44A C45A 1.37(2)
C56A C55A 1.39(2)
C56A C51A 1.41(2)
C56A C563 1.49(2)
C16 C11 1.40(2)
C16 C15 1.32(3)
C16 C160 1.54(3)
C343 C34A 1.53(2)
C343 C345 1.52(2)
C343 C344 1.57(3)
C13 C14 1.38(3)
C363 C36A 1.52(2)
C363 C364 1.48(2)
C363 C365 1.58(2)
C43A C42A 1.41(2)
C420 C42 1.54(2)
C420 C422 1.56(3)
C420 C421 1.62(3)
C11A C12A 1.39(2)
C11A C16A 1.43(2)
C11A B1A 1.57(3)
C320 C321 1.54(2)
C320 C32 1.51(2)
C320 C322 1.53(2)
C260 C262 1.56(3)
C260 C26 1.49(2)
C260 C261 1.55(3)
C520 C52 1.494(19)
C520 C521 1.53(2)
C123 C125 1.53(2)
C123 C12A 1.50(2)
C123 C124 1.54(2)
C61 C62 1.38(2)
C61 C66 1.43(2)
C61 B3A 1.59(2)
C42 C41 1.35(3)
C42 C43 1.40(3)
C624 C623 1.61(2)
C62A C623 1.55(2)
C62A C61A 1.38(2)
C53 C52 1.38(2)
C53 C54 1.39(2)
C423 C42A 1.52(2)
C423 C424 1.56(3)
C423 C425 1.54(2)
C163 C16A 1.51(2)
C163 C164 1.53(2)
C163 C165 1.53(3)
C31 C36 1.41(2)
C31 C32 1.39(2)
C31 B2 1.60(3)
C21A C26A 1.39(2)
C21A B1A 1.58(2)
C21A C22A 1.410(19)
C66A C663 1.50(2)
C66A C65A 1.37(3)
C66A C61A 1.43(2)
C11 B1 1.60(2)
C663 C665 1.53(3)
C663 C664 1.53(3)
C42A C41A 1.41(2)
C55A C54A 1.37(2)
C36 C35 1.37(3)
C36 C360 1.53(3)
C53A C52A 1.40(2)
C53A C54A 1.40(2)
C523 C52A 1.54(2)
C523 C525 1.53(3)
C523 C524 1.54(3)
C32 C33 1.35(2)
C443 C444 1.57(3)
C443 C445 1.53(3)
B1 C21 1.61(3)
C12A C13A 1.42(2)
C560 C561 1.48(3)
C560 C56 1.51(2)
C560 C562 1.52(2)
C264 C263 1.55(2)
C620 C62 1.49(2)
C620 C621 1.57(2)
C620 C622 1.51(3)
C36A C31A 1.434(19)
C36A C35A 1.37(2)
C52 C51 1.45(2)
C660 C66 1.52(2)
C660 C662 1.51(3)
C660 C661 1.52(3)
C45A C46A 1.40(2)
C52A C51A 1.42(2)
C54A C543 1.52(2)
C26 C21 1.41(3)
C26 C25 1.38(3)
C463 C465 1.51(3)
C463 C46A 1.49(2)
C463 C464 1.56(3)
C62 C63 1.40(2)
C14A C15A 1.33(2)
C14A C13A 1.40(2)
C14A C143 1.53(3)
C15 C14 1.49(3)
C35 C34 1.43(3)
C41A C46A 1.42(2)
C41A B2A 1.61(2)
C65A C64A 1.40(2)
C223 C22A 1.52(2)
C223 C225 1.51(3)
C223 C224 1.55(3)
C41 B2 1.58(3)
C41 C46 1.41(2)
C31A C32A 1.41(2)
C31A B2A 1.60(3)
C64A C643 1.51(3)
C120 C122 1.50(3)
C120 C121 1.54(2)
C63 C64 1.35(2)
C645 C643 1.49(3)
C65 C66 1.39(2)
C65 C64 1.36(2)
C32A C33A 1.40(2)
C32A C323 1.54(2)
C16A C15A 1.41(2)
C33A C34A 1.39(2)
C34 C33 1.44(3)
C34 C340 1.48(3)
C34A C35A 1.41(2)
C56 C51 1.45(2)
C56 C55 1.41(3)
B3A C51 1.60(2)
C323 C325 1.55(2)
C323 C324 1.53(2)
C21 C22 1.44(2)
C64 C640 1.54(3)
C263 C26A 1.54(2)
C263 C265 1.52(2)
C14 C140 1.46(3)
C644 C643 1.51(3)
C360 C362 1.54(3)
C360 C361 1.48(3)
C44 C45 1.42(3)
C44 C43 1.35(3)
C44 C440 1.64(4)
C623 C625 1.48(3)
C61A B3 1.58(3)
C565 C563 1.52(3)
C25A C26A 1.42(2)
C25A C24A 1.40(2)
C141 C140 1.47(3)
C23A C22A 1.37(2)
C23A C24A 1.41(3)
C640 C641 1.51(3)
C640 C642 1.55(3)
C22 C220 1.51(3)
C22 C23 1.41(3)
C220 C222 1.54(3)
C220 C221 1.53(3)
C543 C545 1.47(3)
C543 C544 1.56(3)
C161 C160 1.54(3)
C340 C341 1.51(3)
C340 C342 1.53(3)
B3 C51A 1.58(2)
C160 C162 1.58(3)
C143 C144 1.54(3)
C143 C145 1.57(3)
C563 C564 1.58(3)
C23 C24 1.35(3)
C24 C25 1.39(3)
C24 C240 1.57(3)
C46 C45 1.37(3)
C46 C460 1.50(3)
C140 C142 1.54(4)
C55 C54 1.39(3)
C24A C243 1.52(3)
C460 C462 1.61(3)
C460 C461 1.53(3)
C240 C241 1.57(4)
C240 C242 1.45(4)
C243 C245 1.61(3)
C243 C244 1.46(4)
C540 C54 1.51(3)
C540 C541 1.47(4)
C540 C542 1.53(4)
C442 C440 1.57(5)
C440 C441 1.47(6)
O5 C1 1.342(18)
O4 C1 1.343(17)
O6 C1 1.336(17)
O4A C1A 1.14(4)
O5A C1A 1.15(4)
O6A C1A 1.40(6)
